data_8103114
loop_
_publ_author_name
'Ping Zhang'
'Xiongwei Dong'
'Huoqing Wang'
'Yuguang Li'

_publ_section_title
;
 Crystal structure of
 bis(3,5-dichloro-N-n-propylsalicylaldiminato-N,O)zinc(II),
 Zn(C10H10Cl2NO)2
;
_journal_issue 1
_journal_name_full 'Zeitschrift f\"ur Kristallographie - New Crystal Structures'
_journal_page_first 19
_journal_volume 226
_journal_year 2011
_chemical_formula_moiety 'C20 H20 Cl4  N2 O2 Zn'
_chemical_formula_sum 'C20 H20 Cl4 N2 O2 Zn'
_chemical_formula_weight 527.55
_chemical_name_systematic
; 
bis(3,5-dicloro-N-n-propylsalicylaldiminato-N,O)
 zinc(II) ,Zn(C~10~H~10~Cl~2~NO)~2~
;
_space_group_IT_number 15
_symmetry_cell_setting monoclinic
_symmetry_space_group_name_Hall '-C 2yc'
_symmetry_space_group_name_H-M 'C 1 2/c 1'
_atom_sites_solution_hydrogens geom
_atom_sites_solution_primary direct
_atom_sites_solution_secondary difmap
_audit_creation_method SHELXL-97
_cell_angle_alpha 90.00
_cell_angle_beta 114.845(3)
_cell_angle_gamma 90.00
_cell_formula_units_Z 4
_cell_length_a 24.2039(14)
_cell_length_b 4.7284(3)
_cell_length_c 21.3837(12)
_cell_measurement_reflns_used 2035
_cell_measurement_temperature 291(2)
_cell_measurement_theta_max 26.49
_cell_measurement_theta_min 3.34
_cell_volume 2220.8(2)
_computing_cell_refinement SMART
_computing_data_collection 'SMART (Bruker, 2000)'
_computing_data_reduction 'SAINT (Bruker, 2000)'
_computing_molecular_graphics SHELXTL
_computing_publication_material SHELXTL
_computing_structure_refinement SHELXTL
_computing_structure_solution 'SHELXTL (Bruker, 2000)'
_diffrn_ambient_temperature 291(2)
_diffrn_measured_fraction_theta_full 0.994
_diffrn_measured_fraction_theta_max 0.994
_diffrn_measurement_device_type 'CCD area detector'
_diffrn_measurement_method 'phi and omega scans'
_diffrn_radiation_monochromator graphite
_diffrn_radiation_source 'fine-focus sealed tube'
_diffrn_radiation_type MoK\a
_diffrn_radiation_wavelength 0.71073
_diffrn_reflns_av_R_equivalents 0.0389
_diffrn_reflns_av_sigmaI/netI 0.0330
_diffrn_reflns_limit_h_max 26
_diffrn_reflns_limit_h_min -29
_diffrn_reflns_limit_k_max 5
_diffrn_reflns_limit_k_min -5
_diffrn_reflns_limit_l_max 24
_diffrn_reflns_limit_l_min -26
_diffrn_reflns_number 5764
_diffrn_reflns_theta_full 25.99
_diffrn_reflns_theta_max 25.99
_diffrn_reflns_theta_min 1.85
_exptl_absorpt_coefficient_mu 1.606
_exptl_absorpt_correction_T_max 0.8114
_exptl_absorpt_correction_T_min 0.6512
_exptl_absorpt_correction_type multi-scan
_exptl_crystal_colour yellow
_exptl_crystal_density_diffrn 1.578
_exptl_crystal_density_method 'not measured'
_exptl_crystal_description needle
_exptl_crystal_F_000 1072
_exptl_crystal_size_max 0.35
_exptl_crystal_size_mid 0.23
_exptl_crystal_size_min 0.13
_refine_diff_density_max 0.260
_refine_diff_density_min -0.475
_refine_diff_density_rms 0.055
_refine_ls_extinction_method none
_refine_ls_goodness_of_fit_ref 1.021
_refine_ls_hydrogen_treatment constr
_refine_ls_matrix_type full
_refine_ls_number_parameters 133
_refine_ls_number_reflns 2166
_refine_ls_number_restraints 0
_refine_ls_restrained_S_all 1.021
_refine_ls_R_factor_all 0.0408
_refine_ls_R_factor_gt 0.0311
_refine_ls_shift/su_max 0.000
_refine_ls_shift/su_mean 0.000
_refine_ls_structure_factor_coef Fsqd
_refine_ls_weighting_details 'calc w=1/[\s^2^(Fo^2^)+(0.0410P)^2^+0.8655P] where P=(Fo^2^+2Fc^2^)/3'
_refine_ls_weighting_scheme calc
_refine_ls_wR_factor_gt 0.0807
_refine_ls_wR_factor_ref 0.0845
_reflns_number_gt 1744
_reflns_number_total 2166
_reflns_threshold_expression >2sigma(I)
_cod_data_source_file 1267-3318.cff
_cod_data_source_block p1
_cod_depositor_comments
;
The following automatic conversions were performed:

'_symmetry_cell_setting' value 'Monoclinic' changed to 'monoclinic'
according to /home/saulius/struct/CIF-dictionaries/cif_core.dic
dictionary named 'cif_core.dic' version 2.4.1 from 2010-06-29.

Automatic conversion script
Id: cif_fix_values 1715 2011-07-08 13:25:40Z adriana 
;
_cod_original_sg_symbol_H-M 'C 2/c'
_cod_original_formula_sum 'C20 H20 Cl4  N2 O2 Zn'
_cod_database_code 8103114

loop_
_symmetry_equiv_pos_as_xyz
'x, y, z'
'-x, y, -z+1/2'
'x+1/2, y+1/2, z'
'-x+1/2, y+1/2, -z+1/2'
'-x, -y, -z'
'x, -y, z-1/2'
'-x+1/2, -y+1/2, -z'
'x+1/2, -y+1/2, z-1/2'

loop_
_atom_site_label
_atom_site_type_symbol
_atom_site_fract_x
_atom_site_fract_y
_atom_site_fract_z
_atom_site_U_iso_or_equiv
_atom_site_adp_type
_atom_site_occupancy
_atom_site_symmetry_multiplicity
_atom_site_calc_flag
_atom_site_refinement_flags
Zn1 Zn 0.0000 0.69557(9) 0.2500 0.04589(15) Uani 1 2 d S
Cl1 Cl 0.03118(3) 0.22426(15) 0.07097(3) 0.0634(2) Uani 1 1 d .
Cl2 Cl 0.23037(3) 0.8570(2) 0.12387(4) 0.0838(3) Uani 1 1 d .
N1 N 0.07714(8) 0.9105(4) 0.30188(9) 0.0448(5) Uani 1 1 d .
O1 O 0.02965(7) 0.4996(4) 0.19141(8) 0.0496(4) Uani 1 1 d .
C1 C 0.11951(10) 0.7855(5) 0.21971(11) 0.0433(5) Uani 1 1 d .
C2 C 0.07540(10) 0.5844(5) 0.17948(11) 0.0417(5) Uani 1 1 d .
C3 C 0.08368(11) 0.4710(5) 0.12232(11) 0.0469(6) Uani 1 1 d .
C4 C 0.13044(11) 0.5508(6) 0.10577(12) 0.0548(6) Uani 1 1 d .
H4 H 0.1340 0.4731 0.0677 0.066 Uiso 1 1 calc R
C5 C 0.17199(11) 0.7472(6) 0.14631(14) 0.0553(7) Uani 1 1 d .
C6 C 0.16760(11) 0.8641(6) 0.20285(13) 0.0528(6) Uani 1 1 d .
H6 H 0.1964 0.9950 0.2299 0.063 Uiso 1 1 calc R
C7 C 0.11793(10) 0.9305(5) 0.27917(11) 0.0473(6) Uani 1 1 d .
H7 H 0.1503 1.0509 0.3032 0.057 Uiso 1 1 calc R
C8 C 0.08595(12) 1.0715(6) 0.36474(12) 0.0565(7) Uani 1 1 d .
H8A H 0.0481 1.1639 0.3582 0.068 Uiso 1 1 calc R
H8B H 0.1165 1.2168 0.3727 0.068 Uiso 1 1 calc R
C9 C 0.10596(11) 0.8788(7) 0.42687(12) 0.0599(7) Uani 1 1 d .
H9A H 0.0781 0.7199 0.4162 0.072 Uiso 1 1 calc R
H9B H 0.1036 0.9815 0.4650 0.072 Uiso 1 1 calc R
C10 C 0.17009(13) 0.7682(7) 0.44889(15) 0.0733(9) Uani 1 1 d .
H10A H 0.1718 0.6508 0.4131 0.110 Uiso 1 1 calc R
H10B H 0.1816 0.6593 0.4904 0.110 Uiso 1 1 calc R
H10C H 0.1976 0.9244 0.4572 0.110 Uiso 1 1 calc R

loop_
_atom_site_aniso_label
_atom_site_aniso_U_11
_atom_site_aniso_U_22
_atom_site_aniso_U_33
_atom_site_aniso_U_23
_atom_site_aniso_U_13
_atom_site_aniso_U_12
Zn1 0.0391(2) 0.0619(3) 0.0408(2) 0.000 0.02082(17) 0.000
Cl1 0.0809(5) 0.0640(5) 0.0530(4) -0.0137(3) 0.0356(4) -0.0103(3)
Cl2 0.0640(4) 0.1219(7) 0.0874(5) 0.0199(5) 0.0534(4) 0.0001(4)
N1 0.0430(10) 0.0528(12) 0.0380(10) -0.0008(9) 0.0165(8) 0.0041(9)
O1 0.0498(9) 0.0598(11) 0.0485(9) -0.0101(8) 0.0297(8) -0.0111(8)
C1 0.0408(12) 0.0527(14) 0.0384(12) 0.0034(10) 0.0185(10) 0.0014(10)
C2 0.0433(12) 0.0461(14) 0.0382(11) 0.0058(10) 0.0195(10) 0.0054(10)
C3 0.0538(13) 0.0493(15) 0.0420(12) 0.0022(11) 0.0246(11) 0.0037(11)
C4 0.0641(16) 0.0639(17) 0.0502(14) 0.0081(13) 0.0375(13) 0.0133(14)
C5 0.0473(14) 0.0720(19) 0.0573(15) 0.0147(13) 0.0326(12) 0.0066(12)
C6 0.0451(13) 0.0668(18) 0.0498(14) 0.0057(12) 0.0232(11) -0.0025(12)
C7 0.0438(12) 0.0524(15) 0.0450(13) -0.0029(11) 0.0180(10) -0.0048(11)
C8 0.0564(14) 0.0619(17) 0.0529(14) -0.0121(13) 0.0246(12) 0.0053(13)
C9 0.0517(14) 0.085(2) 0.0426(13) -0.0111(14) 0.0201(11) 0.0056(14)
C10 0.0541(16) 0.107(3) 0.0514(16) -0.0013(15) 0.0148(13) 0.0114(16)

loop_
_atom_type_symbol
_atom_type_description
_atom_type_scat_dispersion_real
_atom_type_scat_dispersion_imag
_atom_type_scat_source
C C 0.0033 0.0016 'International Tables Vol C Tables 4.2.6.8 and 6.1.1.4'
H H 0.0000 0.0000 'International Tables Vol C Tables 4.2.6.8 and 6.1.1.4'
Cl Cl 0.1484 0.1585 'International Tables Vol C Tables 4.2.6.8 and 6.1.1.4'
N N 0.0061 0.0033 'International Tables Vol C Tables 4.2.6.8 and 6.1.1.4'
O O 0.0106 0.0060 'International Tables Vol C Tables 4.2.6.8 and 6.1.1.4'
Zn Zn 0.2839 1.4301 'International Tables Vol C Tables 4.2.6.8 and 6.1.1.4'

loop_
_geom_angle_atom_site_label_1
_geom_angle_atom_site_label_2
_geom_angle_atom_site_label_3
_geom_angle
_geom_angle_site_symmetry_1
_geom_angle_site_symmetry_3
O1 Zn1 O1 122.40(10) 2 .
O1 Zn1 N1 113.57(7) 2 .
O1 Zn1 N1 95.12(7) . .
O1 Zn1 N1 95.12(7) 2 2
O1 Zn1 N1 113.57(7) . 2
N1 Zn1 N1 118.99(11) . 2
C7 N1 C8 118.0(2) . .
C7 N1 Zn1 121.21(16) . .
C8 N1 Zn1 120.61(15) . .
C2 O1 Zn1 124.15(15) . .
C6 C1 C2 121.0(2) . .
C6 C1 C7 115.3(2) . .
C2 C1 C7 123.7(2) . .
O1 C2 C1 125.0(2) . .
O1 C2 C3 119.4(2) . .
C1 C2 C3 115.6(2) . .
C4 C3 C2 123.1(2) . .
C4 C3 Cl1 119.05(19) . .
C2 C3 Cl1 117.83(17) . .
C3 C4 C5 119.1(2) . .
C3 C4 H4 120.4 . .
C5 C4 H4 120.4 . .
C6 C5 C4 121.3(2) . .
C6 C5 Cl2 119.4(2) . .
C4 C5 Cl2 119.2(2) . .
C5 C6 C1 119.9(2) . .
C5 C6 H6 120.1 . .
C1 C6 H6 120.1 . .
N1 C7 C1 127.3(2) . .
N1 C7 H7 116.4 . .
C1 C7 H7 116.4 . .
N1 C8 C9 111.0(2) . .
N1 C8 H8A 109.4 . .
C9 C8 H8A 109.4 . .
N1 C8 H8B 109.4 . .
C9 C8 H8B 109.4 . .
H8A C8 H8B 108.0 . .
C8 C9 C10 112.9(2) . .
C8 C9 H9A 109.0 . .
C10 C9 H9A 109.0 . .
C8 C9 H9B 109.0 . .
C10 C9 H9B 109.0 . .
H9A C9 H9B 107.8 . .
C9 C10 H10A 109.5 . .
C9 C10 H10B 109.5 . .
H10A C10 H10B 109.5 . .
C9 C10 H10C 109.5 . .
H10A C10 H10C 109.5 . .
H10B C10 H10C 109.5 . .

loop_
_geom_bond_atom_site_label_1
_geom_bond_atom_site_label_2
_geom_bond_distance
_geom_bond_site_symmetry_2
Zn1 O1 1.9230(15) 2
Zn1 O1 1.9230(15) .
Zn1 N1 2.0023(19) .
Zn1 N1 2.0023(19) 2
Cl1 C3 1.735(3) .
Cl2 C5 1.751(2) .
N1 C7 1.274(3) .
N1 C8 1.480(3) .
O1 C2 1.300(3) .
C1 C6 1.406(3) .
C1 C2 1.419(3) .
C1 C7 1.459(3) .
C2 C3 1.424(3) .
C3 C4 1.373(3) .
C4 C5 1.376(4) .
C4 H4 0.9300 .
C5 C6 1.374(4) .
C6 H6 0.9300 .
C7 H7 0.9300 .
C8 C9 1.513(4) .
C8 H8A 0.9700 .
C8 H8B 0.9700 .
C9 C10 1.513(4) .
C9 H9A 0.9700 .
C9 H9B 0.9700 .
C10 H10A 0.9600 .
C10 H10B 0.9600 .
C10 H10C 0.9600 .
